data_4516399
loop_
_publ_author_name
'Li, Ping'
'Hwang, Jungwun'
'Maier, Josef M.'
'Zhao, Chen'
'Kaborda, Darya V.'
'Smith, Mark D.'
'Pellechia, Perry J.'
'Shimizu, Ken D.'

_publ_section_title
;
 Correlation between Solid-State and Solution Conformational Ratios in a
 Series of N-(o-Tolyl)Succinimide Molecular Rotors
;
_journal_issue 8
_journal_name_full 'Crystal Growth &amp; Design'
_journal_page_first 3561
_journal_paper_doi 10.1021/acs.cgd.5b00906
_journal_volume 15
_journal_year 2015
_chemical_formula_moiety 'C31 H23 N O5, C2 H3 N'
_chemical_formula_sum 'C33 H26 N2 O5'
_chemical_formula_weight 530.56
_space_group_crystal_system triclinic
_space_group_IT_number 2
_space_group_name_Hall '-P 1'
_space_group_name_H-M_alt 'P -1'
_atom_sites_solution_hydrogens mixed
_atom_sites_solution_primary direct
_audit_creation_date 2014-10-09
_audit_creation_method
;
Olex2 1.2
(compiled 2014.09.19 svn.r3010 for OlexSys, GUI svn.r4874)
;
_cell_angle_alpha 87.907(2)
_cell_angle_beta 86.025(2)
_cell_angle_gamma 63.842(2)
_cell_formula_units_Z 2
_cell_length_a 9.6779(8)
_cell_length_b 9.7233(8)
_cell_length_c 15.3703(12)
_cell_measurement_reflns_used 6455
_cell_measurement_temperature 100(2)
_cell_measurement_theta_max 26.360
_cell_measurement_theta_min 2.334
_cell_volume 1295.08(18)
_computing_cell_refinement 'SAINT v6.45A (Bruker, 2003)'
_computing_data_collection 'SMART v5.631 (Bruker, 2003)'
_computing_data_reduction 'SAINT v6.45A (Bruker, 2003)'
_computing_molecular_graphics 'Olex2 (Dolomanov et al., 2009)'
_computing_publication_material 'Olex2 (Dolomanov et al., 2009)'
_computing_structure_refinement 'ShelXL (Sheldrick, 2008)'
_computing_structure_solution 'ShelXT (Sheldrick, 2008)'
_diffrn_ambient_temperature 100(2)
_diffrn_measured_fraction_theta_full 0.991
_diffrn_measured_fraction_theta_max 0.991
_diffrn_measurement_device_type 'CCD area detector'
_diffrn_measurement_method 'phi and omega scans'
_diffrn_radiation_monochromator graphite
_diffrn_radiation_type MoK\a
_diffrn_radiation_wavelength 0.71073
_diffrn_reflns_av_R_equivalents 0.0553
_diffrn_reflns_av_unetI/netI 0.0564
_diffrn_reflns_Laue_measured_fraction_full 0.991
_diffrn_reflns_Laue_measured_fraction_max 0.991
_diffrn_reflns_limit_h_max 11
_diffrn_reflns_limit_h_min -11
_diffrn_reflns_limit_k_max 11
_diffrn_reflns_limit_k_min -11
_diffrn_reflns_limit_l_max 18
_diffrn_reflns_limit_l_min -18
_diffrn_reflns_number 16142
_diffrn_reflns_point_group_measured_fraction_full 0.991
_diffrn_reflns_point_group_measured_fraction_max 0.991
_diffrn_reflns_theta_full 25.025
_diffrn_reflns_theta_max 25.025
_diffrn_reflns_theta_min 1.328
_diffrn_source_current 35.0
_diffrn_source_power 1.575
_diffrn_source_voltage 45.0
_exptl_absorpt_coefficient_mu 0.092
_exptl_absorpt_correction_type none
_exptl_crystal_colour colorless
_exptl_crystal_density_diffrn 1.361
_exptl_crystal_description plate
_exptl_crystal_F_000 556
_exptl_crystal_size_max 0.24
_exptl_crystal_size_mid 0.2
_exptl_crystal_size_min 0.04
_refine_diff_density_max 0.193
_refine_diff_density_min -0.179
_refine_diff_density_rms 0.038
_refine_ls_extinction_method none
_refine_ls_goodness_of_fit_ref 0.958
_refine_ls_hydrogen_treatment mixed
_refine_ls_matrix_type full
_refine_ls_number_parameters 380
_refine_ls_number_reflns 4534
_refine_ls_number_restraints 1
_refine_ls_restrained_S_all 0.959
_refine_ls_R_factor_all 0.0658
_refine_ls_R_factor_gt 0.0418
_refine_ls_shift/su_max 0.000
_refine_ls_shift/su_mean 0.000
_refine_ls_structure_factor_coef Fsqd
_refine_ls_weighting_details 'w=1/[\s^2^(Fo^2^)+(0.0428P)^2^] where P=(Fo^2^+2Fc^2^)/3'
_refine_ls_weighting_scheme calc
_refine_ls_wR_factor_gt 0.0881
_refine_ls_wR_factor_ref 0.0959
_reflns_number_gt 3276
_reflns_number_total 4534
_reflns_threshold_expression 'I > 2\s(I)'
_cod_data_source_file cg5b00906_si_002.cif
_cod_data_source_block 10(lpc195am)
_cod_database_code 4516399
_shelxl_version_number 2014/6
_shelx_space_group_comment
;
The symmetry employed for this shelxl refinement is uniquely defined
by the following loop, which should always be used as a source of
symmetry information in preference to the above space-group names.
They are only intended as comments.
;
_shelx_estimated_absorpt_t_max 0.996
_shelx_estimated_absorpt_t_min 0.978
_olex2_refinement_description
;
1. Fixed Uiso
 At 1.2 times of:
  All C(H) groups
 At 1.5 times of:
  All C(H,H,H) groups
2. Shared sites
{C24A, C24B}
{C25A, C29B}
{C26A, C28B}
{C27A, C27B}
{C28A, C26B}
{C29A, C25B}
3. Restrained distances
 C25A-C30A \\sim C25B-C30B
 with sigma of 0.005
4. Uiso/Uaniso restraints and constraints
Uanis(C24A) = Uanis(C24B)
Uanis(C25A) = Uanis(C29B)
Uanis(C26A) = Uanis(C28B)
Uanis(C27A) = Uanis(C27B)
Uanis(C28A) = Uanis(C26B)
Uanis(C29A) = Uanis(C25B)
5. Others
 Sof(C24B)=Sof(C25B)=Sof(C26B)=Sof(H26B)=Sof(C27B)=Sof(C28B)=Sof(H28B)=
 Sof(C29B)=Sof(H29B)=Sof(C30B)=Sof(H30D)=Sof(H30E)=Sof(H30F)=1-FVAR(1)
 Sof(C24A)=Sof(C25A)=Sof(C26A)=Sof(H26A)=Sof(C27A)=Sof(C28A)=Sof(H28A)=
 Sof(C29A)=Sof(H29A)=Sof(C30A)=Sof(H30A)=Sof(H30B)=Sof(H30C)=FVAR(1)
6.a Ternary CH refined with riding coordinates:
 C3(H3), C6(H6)
6.b Aromatic/amide H refined with riding coordinates:
 C11(H11), C12(H12), C13(H13), C14(H14), C17(H17), C18(H18), C19(H19),
 C20(H20), C26A(H26A), C28A(H28A), C29A(H29A), C26B(H26B), C28B(H28B),
 C29B(H29B)
6.c Idealised Me refined as rotating group:
 C22(H22A,H22B,H22C), C23(H23A,H23B,H23C), C30A(H30A,H30B,H30C), C30B(H30D,
 H30E,H30F), C33(H33A,H33B,H33C)
;
_olex2_submission_special_instructions 'No special instructions were received'

loop_
_space_group_symop_operation_xyz
'x, y, z'
'-x, -y, -z'

loop_
_atom_site_label
_atom_site_type_symbol
_atom_site_fract_x
_atom_site_fract_y
_atom_site_fract_z
_atom_site_U_iso_or_equiv
_atom_site_adp_type
_atom_site_occupancy
_atom_site_site_symmetry_order
_atom_site_calc_flag
_atom_site_refinement_flags_posn
_atom_site_refinement_flags_occupancy
_atom_site_disorder_assembly
_atom_site_disorder_group
O1 O 0.08323(14) 0.09142(14) 0.32560(9) 0.0341(3) Uani 1 1 d . . . .
O2 O 0.16282(14) 0.53416(14) 0.12309(8) 0.0288(3) Uani 1 1 d . . . .
O3 O 0.57570(14) 0.23599(13) 0.28077(8) 0.0275(3) Uani 1 1 d . . . .
O4 O 0.57903(18) 0.95157(16) 0.11658(9) 0.0509(4) Uani 1 1 d . . . .
O5 O 0.73136(17) 0.77520(16) 0.02086(9) 0.0431(4) Uani 1 1 d . . . .
H5 H 0.761(3) 0.852(3) 0.0075(15) 0.067(8) Uiso 1 1 d . . . .
N1 N 0.38597(16) 0.40395(15) 0.19519(9) 0.0218(4) Uani 1 1 d . . . .
C1 C 0.1310(2) 0.1866(2) 0.31521(12) 0.0242(4) Uani 1 1 d . . . .
C2 C 0.06814(19) 0.33630(19) 0.26254(12) 0.0236(4) Uani 1 1 d . . . .
C3 C 0.21442(19) 0.29233(19) 0.19831(11) 0.0219(4) Uani 1 1 d . . . .
H3 H 0.2095 0.2326 0.1480 0.026 Uiso 1 1 calc R . . .
C4 C 0.2436(2) 0.4260(2) 0.16636(11) 0.0230(4) Uani 1 1 d . . . .
C5 C 0.4547(2) 0.27352(19) 0.24762(11) 0.0212(4) Uani 1 1 d . . . .
C6 C 0.35221(19) 0.19328(19) 0.25312(11) 0.0212(4) Uani 1 1 d . . . .
H6 H 0.4086 0.0880 0.2282 0.025 Uiso 1 1 calc R . . .
C7 C 0.27855(19) 0.18653(19) 0.34627(11) 0.0219(4) Uani 1 1 d . . . .
C8 C 0.20331(19) 0.35044(19) 0.38148(11) 0.0211(4) Uani 1 1 d . . . .
C9 C 0.08044(19) 0.43752(19) 0.33263(11) 0.0222(4) Uani 1 1 d . . . .
C10 C -0.00894(19) 0.59951(19) 0.34680(12) 0.0227(4) Uani 1 1 d . . . .
C11 C -0.1320(2) 0.6938(2) 0.29539(12) 0.0270(4) Uani 1 1 d . . . .
H11 H -0.1600 0.6495 0.2498 0.032 Uiso 1 1 calc R . . .
C12 C -0.2113(2) 0.8479(2) 0.31027(13) 0.0294(5) Uani 1 1 d . . . .
H12 H -0.2947 0.9094 0.2757 0.035 Uiso 1 1 calc R . . .
C13 C -0.1699(2) 0.9144(2) 0.37594(13) 0.0314(5) Uani 1 1 d . . . .
H13 H -0.2242 1.0216 0.3855 0.038 Uiso 1 1 calc R . . .
C14 C -0.0519(2) 0.8267(2) 0.42685(13) 0.0311(5) Uani 1 1 d . . . .
H14 H -0.0259 0.8741 0.4717 0.037 Uiso 1 1 calc R . . .
C15 C 0.0325(2) 0.6670(2) 0.41441(12) 0.0248(4) Uani 1 1 d . . . .
C16 C 0.1613(2) 0.57424(19) 0.46726(12) 0.0237(4) Uani 1 1 d . . . .
C17 C 0.2060(2) 0.6371(2) 0.53512(12) 0.0302(5) Uani 1 1 d . . . .
H17 H 0.1483 0.7429 0.5480 0.036 Uiso 1 1 calc R . . .
C18 C 0.3297(2) 0.5504(2) 0.58291(12) 0.0309(5) Uani 1 1 d . . . .
H18 H 0.3571 0.5963 0.6280 0.037 Uiso 1 1 calc R . . .
C19 C 0.4155(2) 0.3950(2) 0.56554(12) 0.0301(5) Uani 1 1 d . . . .
H19 H 0.5013 0.3347 0.5988 0.036 Uiso 1 1 calc R . . .
C20 C 0.3760(2) 0.3292(2) 0.50047(12) 0.0269(4) Uani 1 1 d . . . .
H20 H 0.4356 0.2231 0.4889 0.032 Uiso 1 1 calc R . . .
C21 C 0.2489(2) 0.41495(19) 0.45010(11) 0.0224(4) Uani 1 1 d . . . .
C22 C -0.0784(2) 0.3731(2) 0.21722(13) 0.0316(5) Uani 1 1 d . . . .
H22A H -0.0736 0.2790 0.1932 0.047 Uiso 1 1 calc GR . . .
H22B H -0.0891 0.4467 0.1698 0.047 Uiso 1 1 calc GR . . .
H22C H -0.1673 0.4174 0.2593 0.047 Uiso 1 1 calc GR . . .
C23 C 0.3751(2) 0.04779(19) 0.40017(12) 0.0272(4) Uani 1 1 d . . . .
H23A H 0.3290 0.0594 0.4599 0.041 Uiso 1 1 calc GR . . .
H23B H 0.4799 0.0388 0.4011 0.041 Uiso 1 1 calc GR . . .
H23C H 0.3789 -0.0446 0.3744 0.041 Uiso 1 1 calc GR . . .
C24A C 0.4539(2) 0.50600(19) 0.17053(11) 0.0225(4) Uani 0.766(3) 1 d . P A 1
C25A C 0.5759(2) 0.45913(19) 0.10767(11) 0.0228(4) Uani 0.766(3) 1 d . P A 1
C26A C 0.6311(2) 0.5650(2) 0.08094(12) 0.0244(4) Uani 0.766(3) 1 d . P A 1
H26A H 0.7134 0.5371 0.0375 0.029 Uiso 0.766(3) 1 calc R P A 1
C27A C 0.5680(2) 0.7109(2) 0.11661(12) 0.0261(4) Uani 0.766(3) 1 d . P A 1
C28A C 0.4493(2) 0.7519(2) 0.18062(12) 0.0313(5) Uani 0.766(3) 1 d . P A 1
H28A H 0.4074 0.8509 0.2058 0.038 Uiso 0.766(3) 1 calc R P A 1
C29A C 0.3915(2) 0.6498(2) 0.20814(12) 0.0282(5) Uani 0.766(3) 1 d . P A 1
H29A H 0.3102 0.6776 0.2522 0.034 Uiso 0.766(3) 1 calc R P A 1
C30A C 0.6510(3) 0.3015(2) 0.07165(16) 0.0268(7) Uani 0.766(3) 1 d . P A 1
H30A H 0.7230 0.2321 0.1130 0.040 Uiso 0.766(3) 1 calc GR P A 1
H30B H 0.7072 0.3014 0.0161 0.040 Uiso 0.766(3) 1 calc GR P A 1
H30C H 0.5721 0.2671 0.0621 0.040 Uiso 0.766(3) 1 calc GR P A 1
C24B C 0.4539(2) 0.50600(19) 0.17053(11) 0.0225(4) Uani 0.234(3) 1 d . P A 2
C25B C 0.3915(2) 0.6498(2) 0.20814(12) 0.0282(5) Uani 0.234(3) 1 d . P A 2
C26B C 0.4493(2) 0.7519(2) 0.18062(12) 0.0313(5) Uani 0.234(3) 1 d . P A 2
H26B H 0.4074 0.8509 0.2058 0.038 Uiso 0.234(3) 1 calc R P A 2
C27B C 0.5680(2) 0.7109(2) 0.11661(12) 0.0261(4) Uani 0.234(3) 1 d . P A 2
C28B C 0.6311(2) 0.5650(2) 0.08094(12) 0.0244(4) Uani 0.234(3) 1 d . P A 2
H28B H 0.7134 0.5371 0.0375 0.029 Uiso 0.234(3) 1 calc R P A 2
C29B C 0.5759(2) 0.45913(19) 0.10767(11) 0.0228(4) Uani 0.234(3) 1 d . P A 2
H29B H 0.6198 0.3589 0.0839 0.027 Uiso 0.234(3) 1 calc R P A 2
C30B C 0.2789(8) 0.6909(8) 0.2833(4) 0.030(2) Uani 0.234(3) 1 d . P A 2
H30D H 0.1827 0.6926 0.2658 0.044 Uiso 0.234(3) 1 calc GR P A 2
H30E H 0.2585 0.7924 0.3043 0.044 Uiso 0.234(3) 1 calc GR P A 2
H30F H 0.3204 0.6151 0.3301 0.044 Uiso 0.234(3) 1 calc GR P A 2
C31 C 0.6242(2) 0.8261(2) 0.08578(12) 0.0313(5) Uani 1 1 d . . . .
N2 N 0.8539(2) 0.9629(2) -0.05532(12) 0.0430(5) Uani 1 1 d . . . .
C32 C 0.9211(2) 1.0153(2) -0.09683(14) 0.0343(5) Uani 1 1 d . . . .
C33 C 1.0062(2) 1.0816(2) -0.15047(14) 0.0431(6) Uani 1 1 d . . . .
H33A H 1.0052 1.0587 -0.2119 0.065 Uiso 1 1 calc GR . . .
H33B H 1.1130 1.0379 -0.1333 0.065 Uiso 1 1 calc GR . . .
H33C H 0.9580 1.1929 -0.1424 0.065 Uiso 1 1 calc GR . . .

loop_
_atom_site_aniso_label
_atom_site_aniso_U_11
_atom_site_aniso_U_22
_atom_site_aniso_U_33
_atom_site_aniso_U_23
_atom_site_aniso_U_13
_atom_site_aniso_U_12
O1 0.0359(8) 0.0285(8) 0.0442(9) -0.0015(6) -0.0001(7) -0.0200(6)
O2 0.0307(7) 0.0254(7) 0.0287(7) 0.0030(6) -0.0066(6) -0.0103(6)
O3 0.0252(7) 0.0247(7) 0.0327(8) 0.0014(6) -0.0066(6) -0.0105(6)
O4 0.0811(12) 0.0401(9) 0.0465(10) -0.0187(8) 0.0249(9) -0.0431(9)
O5 0.0604(10) 0.0386(9) 0.0414(9) -0.0095(7) 0.0173(8) -0.0340(8)
N1 0.0223(8) 0.0189(8) 0.0250(9) -0.0002(7) -0.0014(7) -0.0099(7)
C1 0.0260(10) 0.0218(10) 0.0252(11) -0.0069(8) 0.0050(8) -0.0114(8)
C2 0.0222(10) 0.0211(10) 0.0278(11) -0.0033(8) -0.0023(8) -0.0095(8)
C3 0.0239(10) 0.0195(9) 0.0232(10) -0.0027(8) -0.0028(8) -0.0101(8)
C4 0.0254(10) 0.0223(10) 0.0201(10) -0.0049(8) 0.0008(9) -0.0094(8)
C5 0.0221(10) 0.0182(10) 0.0208(10) -0.0047(8) 0.0020(9) -0.0067(8)
C6 0.0238(10) 0.0155(9) 0.0240(10) -0.0046(8) 0.0007(8) -0.0082(8)
C7 0.0220(10) 0.0185(9) 0.0248(10) -0.0013(8) -0.0014(8) -0.0084(8)
C8 0.0224(10) 0.0192(9) 0.0217(10) 0.0003(8) 0.0026(8) -0.0098(8)
C9 0.0233(10) 0.0221(10) 0.0224(10) -0.0009(8) 0.0011(8) -0.0115(8)
C10 0.0196(10) 0.0205(10) 0.0272(11) -0.0020(8) 0.0046(8) -0.0090(8)
C11 0.0229(10) 0.0258(11) 0.0298(11) -0.0007(9) 0.0024(9) -0.0089(8)
C12 0.0224(10) 0.0261(11) 0.0323(11) 0.0047(9) 0.0023(9) -0.0051(9)
C13 0.0296(11) 0.0193(10) 0.0401(12) -0.0020(9) 0.0069(10) -0.0072(9)
C14 0.0322(11) 0.0239(11) 0.0360(12) -0.0071(9) 0.0039(10) -0.0116(9)
C15 0.0237(10) 0.0211(10) 0.0292(11) -0.0021(8) 0.0040(9) -0.0102(8)
C16 0.0237(10) 0.0230(10) 0.0261(10) -0.0042(8) 0.0033(9) -0.0121(8)
C17 0.0312(11) 0.0270(11) 0.0354(12) -0.0082(9) 0.0036(10) -0.0156(9)
C18 0.0343(12) 0.0378(12) 0.0280(11) -0.0068(9) 0.0001(9) -0.0223(10)
C19 0.0305(11) 0.0366(12) 0.0268(11) 0.0020(9) -0.0053(9) -0.0177(9)
C20 0.0281(11) 0.0243(10) 0.0275(11) 0.0005(9) -0.0013(9) -0.0109(9)
C21 0.0235(10) 0.0229(10) 0.0223(10) -0.0018(8) 0.0024(8) -0.0120(8)
C22 0.0286(11) 0.0322(11) 0.0370(12) -0.0030(9) -0.0060(9) -0.0154(9)
C23 0.0299(11) 0.0202(10) 0.0299(11) 0.0004(8) -0.0015(9) -0.0097(8)
C24A 0.0256(10) 0.0212(10) 0.0226(10) 0.0022(8) -0.0059(9) -0.0115(8)
C25A 0.0225(10) 0.0192(10) 0.0240(10) 0.0014(8) -0.0052(9) -0.0064(8)
C26A 0.0227(10) 0.0274(11) 0.0229(10) 0.0012(8) -0.0036(8) -0.0107(8)
C27A 0.0344(11) 0.0274(11) 0.0223(10) 0.0020(9) -0.0056(9) -0.0183(9)
C28A 0.0455(13) 0.0255(11) 0.0256(11) -0.0062(9) 0.0023(10) -0.0182(10)
C29A 0.0345(11) 0.0242(11) 0.0263(11) -0.0040(9) 0.0023(9) -0.0136(9)
C30A 0.0286(14) 0.0223(14) 0.0285(14) -0.0020(11) -0.0031(11) -0.0099(11)
C24B 0.0256(10) 0.0212(10) 0.0226(10) 0.0022(8) -0.0059(9) -0.0115(8)
C25B 0.0345(11) 0.0242(11) 0.0263(11) -0.0040(9) 0.0023(9) -0.0136(9)
C26B 0.0455(13) 0.0255(11) 0.0256(11) -0.0062(9) 0.0023(10) -0.0182(10)
C27B 0.0344(11) 0.0274(11) 0.0223(10) 0.0020(9) -0.0056(9) -0.0183(9)
C28B 0.0227(10) 0.0274(11) 0.0229(10) 0.0012(8) -0.0036(8) -0.0107(8)
C29B 0.0225(10) 0.0192(10) 0.0240(10) 0.0014(8) -0.0052(9) -0.0064(8)
C30B 0.026(5) 0.025(5) 0.040(5) -0.008(4) 0.009(4) -0.014(4)
C31 0.0430(13) 0.0332(12) 0.0234(11) -0.0033(9) 0.0009(10) -0.0220(10)
N2 0.0571(12) 0.0429(11) 0.0407(11) -0.0039(9) 0.0051(10) -0.0335(10)
C32 0.0410(13) 0.0292(11) 0.0346(12) -0.0050(10) -0.0002(10) -0.0172(10)
C33 0.0530(14) 0.0420(13) 0.0422(13) 0.0011(11) 0.0065(11) -0.0297(11)

loop_
_atom_type_symbol
_atom_type_description
_atom_type_scat_dispersion_real
_atom_type_scat_dispersion_imag
_atom_type_scat_source
C C 0.0033 0.0016 'International Tables Vol C Tables 4.2.6.8 and 6.1.1.4'
H H 0.0000 0.0000 'International Tables Vol C Tables 4.2.6.8 and 6.1.1.4'
N N 0.0061 0.0033 'International Tables Vol C Tables 4.2.6.8 and 6.1.1.4'
O O 0.0106 0.0060 'International Tables Vol C Tables 4.2.6.8 and 6.1.1.4'

loop_
_geom_angle_atom_site_label_1
_geom_angle_atom_site_label_2
_geom_angle_atom_site_label_3
_geom_angle
C31 O5 H5 106.8(14)
C4 N1 C24A 122.01(14)
C4 N1 C24B 122.01(14)
C5 N1 C4 113.60(14)
C5 N1 C24A 124.37(14)
C5 N1 C24B 124.37(14)
O1 C1 C2 130.10(17)
O1 C1 C7 129.66(17)
C2 C1 C7 100.14(14)
C1 C2 C3 96.24(13)
C9 C2 C1 96.78(14)
C9 C2 C3 106.41(13)
C22 C2 C1 115.61(15)
C22 C2 C3 113.68(15)
C22 C2 C9 123.69(15)
C2 C3 H3 110.5
C4 C3 C2 114.49(14)
C4 C3 H3 110.5
C4 C3 C6 105.37(13)
C6 C3 C2 105.04(13)
C6 C3 H3 110.5
O2 C4 N1 124.28(16)
O2 C4 C3 127.98(16)
N1 C4 C3 107.74(14)
O3 C5 N1 124.06(16)
O3 C5 C6 128.10(16)
N1 C5 C6 107.84(14)
C3 C6 H6 110.3
C3 C6 C7 104.89(13)
C5 C6 C3 105.36(14)
C5 C6 H6 110.3
C5 C6 C7 115.34(14)
C7 C6 H6 110.3
C1 C7 C6 96.17(13)
C8 C7 C1 96.79(13)
C8 C7 C6 106.77(13)
C23 C7 C1 114.64(15)
C23 C7 C6 114.52(14)
C23 C7 C8 123.40(15)
C9 C8 C7 108.51(15)
C9 C8 C21 122.02(15)
C21 C8 C7 129.40(15)
C8 C9 C2 108.81(14)
C8 C9 C10 121.76(15)
C10 C9 C2 129.31(15)
C11 C10 C9 123.26(16)
C11 C10 C15 119.00(16)
C15 C10 C9 117.71(15)
C10 C11 H11 119.5
C12 C11 C10 121.04(18)
C12 C11 H11 119.5
C11 C12 H12 120.0
C11 C12 C13 120.02(18)
C13 C12 H12 120.0
C12 C13 H13 119.8
C14 C13 C12 120.44(17)
C14 C13 H13 119.8
C13 C14 H14 119.2
C13 C14 C15 121.58(18)
C15 C14 H14 119.2
C10 C15 C16 120.57(15)
C14 C15 C10 117.90(16)
C14 C15 C16 121.50(16)
C17 C16 C15 122.25(16)
C17 C16 C21 117.69(16)
C21 C16 C15 120.05(15)
C16 C17 H17 119.0
C18 C17 C16 122.03(17)
C18 C17 H17 119.0
C17 C18 H18 120.0
C17 C18 C19 120.06(17)
C19 C18 H18 120.0
C18 C19 H19 120.1
C20 C19 C18 119.86(18)
C20 C19 H19 120.1
C19 C20 H20 119.2
C19 C20 C21 121.62(17)
C21 C20 H20 119.2
C16 C21 C8 117.86(16)
C20 C21 C8 123.40(16)
C20 C21 C16 118.74(16)
C2 C22 H22A 109.5
C2 C22 H22B 109.5
C2 C22 H22C 109.5
H22A C22 H22B 109.5
H22A C22 H22C 109.5
H22B C22 H22C 109.5
C7 C23 H23A 109.5
C7 C23 H23B 109.5
C7 C23 H23C 109.5
H23A C23 H23B 109.5
H23A C23 H23C 109.5
H23B C23 H23C 109.5
C25A C24A N1 118.99(15)
C29A C24A N1 118.63(16)
C29A C24A C25A 122.34(16)
C24A C25A C26A 117.30(16)
C24A C25A C30A 122.71(17)
C26A C25A C30A 119.96(17)
C25A C26A H26A 119.4
C27A C26A C25A 121.22(17)
C27A C26A H26A 119.4
C26A C27A C31 121.09(17)
C28A C27A C26A 119.77(17)
C28A C27A C31 119.13(17)
C27A C28A H28A 119.8
C29A C28A C27A 120.38(17)
C29A C28A H28A 119.8
C24A C29A H29A 120.5
C28A C29A C24A 118.96(17)
C28A C29A H29A 120.5
C25A C30A H30A 109.5
C25A C30A H30B 109.5
C25A C30A H30C 109.5
H30A C30A H30B 109.5
H30A C30A H30C 109.5
H30B C30A H30C 109.5
C25B C24B N1 118.63(16)
C25B C24B C29B 122.34(16)
C29B C24B N1 118.99(15)
C24B C25B C30B 122.1(3)
C26B C25B C24B 118.96(17)
C26B C25B C30B 118.5(3)
C25B C26B H26B 119.8
C25B C26B C27B 120.38(17)
C27B C26B H26B 119.8
C26B C27B C28B 119.77(17)
C26B C27B C31 119.13(17)
C28B C27B C31 121.09(17)
C27B C28B H28B 119.4
C27B C28B C29B 121.22(17)
C29B C28B H28B 119.4
C24B C29B C28B 117.30(16)
C24B C29B H29B 121.4
C28B C29B H29B 121.4
C25B C30B H30D 109.5
C25B C30B H30E 109.5
C25B C30B H30F 109.5
H30D C30B H30E 109.5
H30D C30B H30F 109.5
H30E C30B H30F 109.5
O4 C31 O5 122.86(18)
O4 C31 C27A 124.21(18)
O4 C31 C27B 124.21(18)
O5 C31 C27A 112.92(17)
O5 C31 C27B 112.92(17)
N2 C32 C33 179.4(2)
C32 C33 H33A 109.5
C32 C33 H33B 109.5
C32 C33 H33C 109.5
H33A C33 H33B 109.5
H33A C33 H33C 109.5
H33B C33 H33C 109.5

loop_
_geom_bond_atom_site_label_1
_geom_bond_atom_site_label_2
_geom_bond_distance
O1 C1 1.205(2)
O2 C4 1.206(2)
O3 C5 1.2067(19)
O4 C31 1.203(2)
O5 H5 0.93(2)
O5 C31 1.325(2)
N1 C4 1.399(2)
N1 C5 1.399(2)
N1 C24A 1.440(2)
N1 C24B 1.440(2)
C1 C2 1.532(2)
C1 C7 1.537(2)
C2 C3 1.570(2)
C2 C9 1.530(2)
C2 C22 1.515(2)
C3 H3 1.0000
C3 C4 1.507(2)
C3 C6 1.543(2)
C5 C6 1.505(2)
C6 H6 1.0000
C6 C7 1.567(2)
C7 C8 1.532(2)
C7 C23 1.514(2)
C8 C9 1.373(2)
C8 C21 1.434(2)
C9 C10 1.440(2)
C10 C11 1.413(2)
C10 C15 1.418(2)
C11 H11 0.9500
C11 C12 1.369(2)
C12 H12 0.9500
C12 C13 1.389(3)
C13 H13 0.9500
C13 C14 1.364(3)
C14 H14 0.9500
C14 C15 1.413(2)
C15 C16 1.457(2)
C16 C17 1.411(2)
C16 C21 1.424(2)
C17 H17 0.9500
C17 C18 1.368(3)
C18 H18 0.9500
C18 C19 1.391(3)
C19 H19 0.9500
C19 C20 1.368(2)
C20 H20 0.9500
C20 C21 1.410(2)
C22 H22A 0.9800
C22 H22B 0.9800
C22 H22C 0.9800
C23 H23A 0.9800
C23 H23B 0.9800
C23 H23C 0.9800
C24A C25A 1.391(2)
C24A C29A 1.385(2)
C25A C26A 1.392(2)
C25A C30A 1.486(3)
C26A H26A 0.9500
C26A C27A 1.390(2)
C27A C28A 1.383(3)
C27A C31 1.496(3)
C28A H28A 0.9500
C28A C29A 1.380(3)
C29A H29A 0.9500
C30A H30A 0.9800
C30A H30B 0.9800
C30A H30C 0.9800
C24B C25B 1.385(2)
C24B C29B 1.391(2)
C25B C26B 1.380(3)
C25B C30B 1.469(5)
C26B H26B 0.9500
C26B C27B 1.383(3)
C27B C28B 1.390(2)
C27B C31 1.496(3)
C28B H28B 0.9500
C28B C29B 1.392(2)
C29B H29B 0.9500
C30B H30D 0.9800
C30B H30E 0.9800
C30B H30F 0.9800
N2 C32 1.140(2)
C32 C33 1.452(3)
C33 H33A 0.9800
C33 H33B 0.9800
C33 H33C 0.9800

loop_
_geom_hbond_atom_site_label_D
_geom_hbond_atom_site_label_H
_geom_hbond_atom_site_label_A
_geom_hbond_distance_DH
_geom_hbond_distance_HA
_geom_hbond_distance_DA
_geom_hbond_angle_DHA
O5 H5 N2 0.93(2) 1.88(2) 2.769(2) 159(2)

loop_
_geom_torsion_atom_site_label_1
_geom_torsion_atom_site_label_2
_geom_torsion_atom_site_label_3
_geom_torsion_atom_site_label_4
_geom_torsion
O1 C1 C2 C3 -119.0(2)
O1 C1 C2 C9 133.6(2)
O1 C1 C2 C22 1.1(3)
O1 C1 C7 C6 118.6(2)
O1 C1 C7 C8 -133.7(2)
O1 C1 C7 C23 -2.0(3)
O3 C5 C6 C3 -179.92(17)
O3 C5 C6 C7 64.9(2)
N1 C5 C6 C3 -0.39(17)
N1 C5 C6 C7 -115.53(15)
N1 C24A C25A C26A 175.42(15)
N1 C24A C25A C30A -6.9(3)
N1 C24A C29A C28A -175.77(16)
N1 C24B C25B C26B -175.77(16)
N1 C24B C25B C30B 11.7(5)
N1 C24B C29B C28B 175.42(15)
C1 C2 C3 C4 -148.90(14)
C1 C2 C3 C6 -33.81(15)
C1 C2 C9 C8 31.39(17)
C1 C2 C9 C10 -152.59(17)
C1 C7 C8 C9 -31.04(17)
C1 C7 C8 C21 151.94(17)
C2 C1 C7 C6 -57.89(14)
C2 C1 C7 C8 49.88(15)
C2 C1 C7 C23 -178.48(14)
C2 C3 C4 O2 -62.9(2)
C2 C3 C4 N1 117.66(15)
C2 C3 C6 C5 -122.69(14)
C2 C3 C6 C7 -0.53(16)
C2 C9 C10 C11 1.7(3)
C2 C9 C10 C15 -176.55(17)
C3 C2 C9 C8 -67.18(17)
C3 C2 C9 C10 108.84(19)
C3 C6 C7 C1 34.51(15)
C3 C6 C7 C8 -64.50(16)
C3 C6 C7 C23 155.20(14)
C4 N1 C5 O3 -178.15(16)
C4 N1 C5 C6 2.30(19)
C4 N1 C24A C25A -104.12(19)
C4 N1 C24A C29A 73.6(2)
C4 N1 C24B C25B 73.6(2)
C4 N1 C24B C29B -104.12(19)
C4 C3 C6 C5 -1.42(17)
C4 C3 C6 C7 120.74(14)
C5 N1 C4 O2 177.29(16)
C5 N1 C4 C3 -3.25(19)
C5 N1 C24A C25A 74.5(2)
C5 N1 C24A C29A -107.82(19)
C5 N1 C24B C25B -107.82(19)
C5 N1 C24B C29B 74.5(2)
C5 C6 C7 C1 149.93(14)
C5 C6 C7 C8 50.91(18)
C5 C6 C7 C23 -89.39(18)
C6 C3 C4 O2 -177.81(17)
C6 C3 C4 N1 2.76(18)
C6 C7 C8 C9 67.53(17)
C6 C7 C8 C21 -109.50(19)
C7 C1 C2 C3 57.48(14)
C7 C1 C2 C9 -49.93(15)
C7 C1 C2 C22 177.52(15)
C7 C8 C9 C2 -0.16(19)
C7 C8 C9 C10 -176.53(15)
C7 C8 C21 C16 177.20(16)
C7 C8 C21 C20 -2.2(3)
C8 C9 C10 C11 177.25(17)
C8 C9 C10 C15 -1.0(2)
C9 C2 C3 C4 -49.93(18)
C9 C2 C3 C6 65.16(16)
C9 C8 C21 C16 0.5(3)
C9 C8 C21 C20 -178.92(17)
C9 C10 C11 C12 -178.55(17)
C9 C10 C15 C14 178.16(16)
C9 C10 C15 C16 -0.1(2)
C10 C11 C12 C13 0.9(3)
C10 C15 C16 C17 -179.93(16)
C10 C15 C16 C21 1.3(3)
C11 C10 C15 C14 -0.2(2)
C11 C10 C15 C16 -178.36(16)
C11 C12 C13 C14 -1.0(3)
C12 C13 C14 C15 0.5(3)
C13 C14 C15 C10 0.1(3)
C13 C14 C15 C16 178.27(17)
C14 C15 C16 C17 1.9(3)
C14 C15 C16 C21 -176.83(16)
C15 C10 C11 C12 -0.3(3)
C15 C16 C17 C18 -178.08(17)
C15 C16 C21 C8 -1.5(2)
C15 C16 C21 C20 177.94(16)
C16 C17 C18 C19 -0.3(3)
C17 C16 C21 C8 179.65(16)
C17 C16 C21 C20 -0.9(2)
C17 C18 C19 C20 0.1(3)
C18 C19 C20 C21 -0.3(3)
C19 C20 C21 C8 -179.85(16)
C19 C20 C21 C16 0.7(3)
C21 C8 C9 C2 177.13(15)
C21 C8 C9 C10 0.8(3)
C21 C16 C17 C18 0.7(3)
C22 C2 C3 C4 89.59(18)
C22 C2 C3 C6 -155.32(14)
C22 C2 C9 C8 158.43(17)
C22 C2 C9 C10 -25.6(3)
C23 C7 C8 C9 -156.59(16)
C23 C7 C8 C21 26.4(3)
C24A N1 C4 O2 -4.0(3)
C24A N1 C4 C3 175.48(14)
C24A N1 C5 O3 3.2(3)
C24A N1 C5 C6 -176.39(15)
C24A C25A C26A C27A 0.9(3)
C25A C24A C29A C28A 1.9(3)
C25A C26A C27A C28A 0.8(3)
C25A C26A C27A C31 -178.07(16)
C26A C27A C28A C29A -1.2(3)
C26A C27A C31 O4 -176.63(19)
C26A C27A C31 O5 2.7(3)
C27A C28A C29A C24A -0.1(3)
C28A C27A C31 O4 4.5(3)
C28A C27A C31 O5 -176.17(17)
C29A C24A C25A C26A -2.2(3)
C29A C24A C25A C30A 175.45(18)
C30A C25A C26A C27A -176.86(18)
C24B N1 C4 O2 -4.0(3)
C24B N1 C4 C3 175.48(14)
C24B N1 C5 O3 3.2(3)
C24B N1 C5 C6 -176.39(15)
C24B C25B C26B C27B -0.1(3)
C25B C24B C29B C28B -2.2(3)
C25B C26B C27B C28B -1.2(3)
C25B C26B C27B C31 177.71(17)
C26B C27B C28B C29B 0.8(3)
C26B C27B C31 O4 4.5(3)
C26B C27B C31 O5 -176.17(17)
C27B C28B C29B C24B 0.9(3)
C28B C27B C31 O4 -176.63(19)
C28B C27B C31 O5 2.7(3)
C29B C24B C25B C26B 1.9(3)
C29B C24B C25B C30B -170.7(4)
C30B C25B C26B C27B 172.7(4)
C31 C27A C28A C29A 177.71(17)
C31 C27B C28B C29B -178.07(16)
